data_1532185
loop_
_publ_author_name
'Vasylechko, L.'
'Knapp, M.'
'Savytskii, D.'
'Vashook, V.'
'Matkovskii, A.'
'Niewa, R.'
'Ullmann, H.'
'Senyshin, A.'
'Berkowski, M.'
'Bismayer, U.'

_publ_section_title
;
 Crystal structure, thermal expansion and conductivity of anisotropic
 La1-x Srx Ga1-2x Mg2x O3-y (x = 0.05, 0.1) single crystals
;
_journal_name_full 'Journal of Solid State Chemistry'
_journal_page_first 396
_journal_page_last 411
_journal_volume 172
_journal_year 2003
_chemical_formula_sum 'Ga0.87 La0.95 Mg0.13 O2.74 Sr0.05'
_chemical_name_systematic '(La0.95 Sr0.05) (Ga0.87 Mg0.13) O2.74'
_space_group_IT_number 15
_symmetry_space_group_name_Hall '-I 2ya'
_symmetry_space_group_name_H-M 'I 1 2/a 1'
_cell_angle_alpha 90
_cell_angle_beta 90.035
_cell_angle_gamma 90
_cell_formula_units_Z 4
_cell_length_a 7.8227
_cell_length_b 5.5555
_cell_length_c 5.5208
_cell_volume 239.928
_citation_journal_id_ASTM JSSCBI
_cod_data_source_file Vasylechko_JSSCBI_2003_1544.cif
_cod_data_source_block Ga0.87La0.95Mg0.13O2.74Sr0.05
_cod_original_cell_volume 239.9285
_cod_original_sg_symbol_Hall '-C 2yc (x+z,y,-x)'
_cod_database_code 1532185

loop_
_symmetry_equiv_pos_as_xyz
x,y,z
-x+1/2,y,-z
-x,-y,-z
x-1/2,-y,z
x+1/2,y+1/2,z+1/2
-x+1,y+1/2,-z+1/2
-x+1/2,-y+1/2,-z+1/2
x,-y+1/2,z+1/2

loop_
_atom_site_label
_atom_site_type_symbol
_atom_site_fract_x
_atom_site_fract_y
_atom_site_fract_z
_atom_site_occupancy
_atom_site_U_iso_or_equiv
O1 O-2 0.25 0.45 0 0.96 0.0
O2 O-2 0.465 0.773 0.2349 0.89 0.0
Sr1 Sr+2 0.25 -0.003 0 0.05 0.0
Ga1 Ga+2 0 0.5 0 0.87 0.0
Mg1 Mg+2 0 0.5 0 0.13 0.0
La1 La+3 0.25 -0.003 0 0.95 0.0
